data_4113826
loop_
_publ_author_name
'Tohru Nishinaga'
'Daisuke Yamazaki'
'Helmut Stahr'
'Atsushi Wakamiya'
'Koichi Komatsu'

_publ_contact_author_address
;
    Institute for Chemical Research, Kyoto University, Gokasho, Uji, 
    Kyoto 611-0011, Japan. 
;
_publ_contact_author_email ' komatsu@scl.kyoto-u.ac.jp'
_publ_contact_author_fax ' +81-774-38-3178 '
_publ_contact_author_name ' Koichi Komatsu '
_publ_contact_author_phone ' +81-774-38-3172 '
_publ_section_title
;
 Synthesis, Structure, and Dynamic Behavior of Cyclopentadienyl-Lithium,
 -Sodium, and -Potassium Annelated with Bicyclo[2.2.2]octene Units: A
 Systematic Study on Site Exchange of Alkali Metals on a Cyclopentadienyl
 Ring in Tetrahydrofuran
;
_journal_name_full 'Journal of the American Chemical Society'
_journal_page_first 7324
_journal_page_last 7335
_journal_paper_doi 10.1021/ja0346431
_journal_volume 125
_journal_year 2003
_chemical_formula_moiety 'C21 H29 Na'
_chemical_formula_sum 'C33 H53 Na O3'
_chemical_formula_weight 520.74
_chemical_name_common 5-t-butyl-1,2:3,4-bis(bicyclo[2.2.2]octeno)cyclopentadienylsodium-(THF)3
_chemical_name_systematic
; 
 ? 
;
_space_group_IT_number 2
_symmetry_cell_setting triclinic
_symmetry_space_group_name_Hall '-P 1'
_symmetry_space_group_name_H-M 'P -1'
_atom_sites_solution_hydrogens geom
_atom_sites_solution_primary direct
_atom_sites_solution_secondary difmap
_audit_creation_date ' Wed Feb 22 2001 '
_audit_creation_method SHELXL-97
_cell_angle_alpha 98.989(2)
_cell_angle_beta 102.266(2)
_cell_angle_gamma 107.440(2)
_cell_formula_units_Z 2
_cell_length_a 9.6126(11)
_cell_length_b 10.2370(12)
_cell_length_c 16.5405(19)
_cell_measurement_temperature 123(2)
_cell_volume 1474.6(3)
_computing_cell_refinement 'Bruker SMART'
_computing_data_collection 'Bruker SMART'
_computing_data_reduction 'Bruker SHELXTL'
_computing_molecular_graphics 'Bruker SHELXTL'
_computing_publication_material 'Bruker SHELXTL'
_computing_structure_refinement 'SHELXL-97 (Sheldrick, 1997)'
_computing_structure_solution 'SHELXS-97 (Sheldrick, 1990)'
_diffrn_ambient_temperature 123(2)
_diffrn_measured_fraction_theta_full 0.956
_diffrn_measured_fraction_theta_max 0.956
_diffrn_measurement_device_type 'CCD area detector'
_diffrn_measurement_method 'phi and omega scans'
_diffrn_radiation_monochromator graphite
_diffrn_radiation_source 'fine-focus sealed tube'
_diffrn_radiation_type MoK\a
_diffrn_radiation_wavelength 0.71073
_diffrn_reflns_av_R_equivalents 0.0210
_diffrn_reflns_av_sigmaI/netI 0.0355
_diffrn_reflns_limit_h_max 11
_diffrn_reflns_limit_h_min -11
_diffrn_reflns_limit_k_max 11
_diffrn_reflns_limit_k_min -12
_diffrn_reflns_limit_l_max 19
_diffrn_reflns_limit_l_min -19
_diffrn_reflns_number 8184
_diffrn_reflns_theta_full 25.00
_diffrn_reflns_theta_max 25.00
_diffrn_reflns_theta_min 2.15
_exptl_absorpt_coefficient_mu 0.085
_exptl_absorpt_correction_type none
_exptl_crystal_colour colorless
_exptl_crystal_density_diffrn 1.173
_exptl_crystal_description prism
_exptl_crystal_F_000 572
_exptl_crystal_size_max 0.3
_exptl_crystal_size_mid 0.3
_exptl_crystal_size_min 0.3
_refine_diff_density_max 0.411
_refine_diff_density_min -0.204
_refine_diff_density_rms 0.044
_refine_ls_extinction_method none
_refine_ls_goodness_of_fit_ref 1.026
_refine_ls_hydrogen_treatment mixed
_refine_ls_matrix_type full
_refine_ls_number_parameters 337
_refine_ls_number_reflns 4968
_refine_ls_number_restraints 0
_refine_ls_restrained_S_all 1.026
_refine_ls_R_factor_all 0.0535
_refine_ls_R_factor_gt 0.0450
_refine_ls_shift/su_max 0.000
_refine_ls_shift/su_mean 0.000
_refine_ls_structure_factor_coef Fsqd
_refine_ls_weighting_details 'calc w=1/[\s^2^(Fo^2^)+(0.0645P)^2^+0.3747P] where P=(Fo^2^+2Fc^2^)/3'
_refine_ls_weighting_scheme calc
_refine_ls_wR_factor_gt 0.1132
_refine_ls_wR_factor_ref 0.1181
_reflns_number_gt 4248
_reflns_number_total 4968
_reflns_threshold_expression >2sigma(I)
_cod_data_source_file ja0346431si20030213_021011.cif
_cod_data_source_block 2Na(THF)3
_cod_database_code 4113826

loop_
_symmetry_equiv_pos_as_xyz
'x, y, z'
'-x, -y, -z'

loop_
_atom_site_label
_atom_site_type_symbol
_atom_site_fract_x
_atom_site_fract_y
_atom_site_fract_z
_atom_site_U_iso_or_equiv
_atom_site_adp_type
_atom_site_occupancy
_atom_site_symmetry_multiplicity
_atom_site_calc_flag
_atom_site_refinement_flags
C1 C 0.61685(18) 0.14255(17) 0.20819(11) 0.0185(4) Uani 1 1 d .
C2 C 0.46567(18) 0.11693(17) 0.16523(11) 0.0182(4) Uani 1 1 d .
C3 C 0.49249(18) 0.18276(17) 0.30985(11) 0.0186(4) Uani 1 1 d .
C4 C 0.22212(18) 0.10802(17) 0.18812(11) 0.0196(4) Uani 1 1 d .
H4 H 0.1712 0.1303 0.2326 0.024 Uiso 1 1 calc R
C5 C 0.79159(18) 0.19853(18) 0.34818(11) 0.0225(4) Uani 1 1 d .
H5 H 0.8024 0.2255 0.4106 0.027 Uiso 1 1 calc R
C6 C 0.36363(18) 0.05366(18) 0.07629(11) 0.0211(4) Uani 1 1 d .
H6 H 0.4222 0.0343 0.0354 0.025 Uiso 1 1 calc R
C7 C 0.75561(18) 0.12790(18) 0.18465(11) 0.0210(4) Uani 1 1 d .
H7 H 0.7370 0.1014 0.1215 0.025 Uiso 1 1 calc R
C8 C 0.24232(19) -0.08317(18) 0.07863(11) 0.0245(4) Uani 1 1 d .
H8A H 0.2917 -0.1504 0.0960 0.029 Uiso 1 1 calc R
H8B H 0.1712 -0.1275 0.0211 0.029 Uiso 1 1 calc R
C9 C 0.63451(18) 0.18252(17) 0.29594(11) 0.0190(4) Uani 1 1 d .
C10 C 0.38992(18) 0.14333(17) 0.22672(10) 0.0174(3) Uani 1 1 d .
C11 C 0.44767(19) 0.20871(18) 0.39252(11) 0.0218(4) Uani 1 1 d .
C12 C 0.2801(2) 0.1541(2) 0.05042(11) 0.0251(4) Uani 1 1 d .
H12A H 0.2048 0.1093 -0.0058 0.030 Uiso 1 1 calc R
H12B H 0.3537 0.2420 0.0456 0.030 Uiso 1 1 calc R
C13 C 0.88846(18) 0.26868(18) 0.22491(11) 0.0238(4) Uani 1 1 d .
H13A H 0.9827 0.2594 0.2138 0.029 Uiso 1 1 calc R
H13B H 0.8669 0.3438 0.1989 0.029 Uiso 1 1 calc R
C14 C 0.15373(19) -0.04968(18) 0.14253(12) 0.0238(4) Uani 1 1 d .
H14A H 0.0458 -0.0734 0.1118 0.029 Uiso 1 1 calc R
H14B H 0.1590 -0.1075 0.1850 0.029 Uiso 1 1 calc R
C15 C 0.4354(2) 0.79196(19) 0.27392(13) 0.0277(4) Uani 1 1 d .
H15A H 0.4363 0.8738 0.2488 0.033 Uiso 1 1 calc R
H15B H 0.4938 0.8259 0.3347 0.033 Uiso 1 1 calc R
C16 C 0.4959(2) 0.69457(18) 0.22533(12) 0.0251(4) Uani 1 1 d .
H16A H 0.4694 0.6937 0.1640 0.030 Uiso 1 1 calc R
H16B H 0.6077 0.7252 0.2471 0.030 Uiso 1 1 calc R
C17 C 0.19877(19) 0.18923(18) 0.11790(11) 0.0230(4) Uani 1 1 d .
H17A H 0.2400 0.2918 0.1436 0.028 Uiso 1 1 calc R
H17B H 0.0890 0.1628 0.0903 0.028 Uiso 1 1 calc R
C18 C 0.8174(2) 0.05678(19) 0.32372(12) 0.0257(4) Uani 1 1 d .
H18A H 0.9208 0.0655 0.3552 0.031 Uiso 1 1 calc R
H18B H 0.7438 -0.0181 0.3399 0.031 Uiso 1 1 calc R
C19 C 0.5812(2) 0.2496(2) 0.47175(12) 0.0316(4) Uani 1 1 d .
H19A H 0.6197 0.1713 0.4740 0.047 Uiso 1 1 calc R
H19B H 0.5477 0.2705 0.5227 0.047 Uiso 1 1 calc R
H19C H 0.6620 0.3331 0.4694 0.047 Uiso 1 1 calc R
C20 C 0.6742(2) 0.35879(19) 0.04280(12) 0.0265(4) Uani 1 1 d .
H20A H 0.5901 0.3298 -0.0100 0.032 Uiso 1 1 calc R
H20B H 0.6782 0.2738 0.0633 0.032 Uiso 1 1 calc R
C21 C 0.3810(2) 0.32753(19) 0.39604(12) 0.0267(4) Uani 1 1 d .
H21A H 0.3488 0.3403 0.4482 0.040 Uiso 1 1 calc R
H21B H 0.2934 0.3030 0.3464 0.040 Uiso 1 1 calc R
H21C H 0.4582 0.4152 0.3957 0.040 Uiso 1 1 calc R
C22 C 0.79799(19) 0.01585(18) 0.22690(12) 0.0251(4) Uani 1 1 d .
H22A H 0.8937 0.0091 0.2167 0.030 Uiso 1 1 calc R
H22B H 0.7173 -0.0773 0.2016 0.030 Uiso 1 1 calc R
C23 C 0.3273(2) 0.07460(19) 0.39813(12) 0.0292(4) Uani 1 1 d .
H23A H 0.3698 -0.0012 0.3990 0.044 Uiso 1 1 calc R
H23B H 0.2388 0.0461 0.3486 0.044 Uiso 1 1 calc R
H23C H 0.2966 0.0935 0.4503 0.044 Uiso 1 1 calc R
C24 C 0.91033(19) 0.30896(19) 0.32160(12) 0.0256(4) Uani 1 1 d .
H24A H 1.0134 0.3154 0.3522 0.031 Uiso 1 1 calc R
H24B H 0.9004 0.4024 0.3375 0.031 Uiso 1 1 calc R
C25 C 1.0145(2) 0.7379(2) 0.40431(13) 0.0371(5) Uani 1 1 d .
H25A H 1.0987 0.8263 0.4105 0.045 Uiso 1 1 calc R
H25B H 1.0565 0.6693 0.4266 0.045 Uiso 1 1 calc R
C26 C 0.7130(2) 0.5918(2) 0.08812(13) 0.0321(4) Uani 1 1 d .
H26A H 0.7402 0.6685 0.1394 0.039 Uiso 1 1 calc R
H26B H 0.6379 0.6057 0.0423 0.039 Uiso 1 1 calc R
C27 C 0.7578(2) 0.6422(2) 0.40089(12) 0.0342(5) Uani 1 1 d .
H27A H 0.7477 0.5635 0.4298 0.041 Uiso 1 1 calc R
H27B H 0.6672 0.6702 0.3979 0.041 Uiso 1 1 calc R
C28 C 0.2745(2) 0.6955(2) 0.26290(15) 0.0347(5) Uani 1 1 d .
H28A H 0.2350 0.7260 0.3104 0.042 Uiso 1 1 calc R
H28B H 0.2057 0.6934 0.2085 0.042 Uiso 1 1 calc R
C29 C 0.8519(2) 0.5901(2) 0.06025(15) 0.0392(5) Uani 1 1 d .
H29A H 0.9443 0.6329 0.1088 0.047 Uiso 1 1 calc R
H29B H 0.8636 0.6423 0.0151 0.047 Uiso 1 1 calc R
C30 C 0.9198(2) 0.6786(2) 0.31320(13) 0.0322(4) Uani 1 1 d .
H30A H 0.9159 0.7555 0.2841 0.039 Uiso 1 1 calc R
H30B H 0.9625 0.6168 0.2820 0.039 Uiso 1 1 calc R
C31 C 0.8990(2) 0.7646(2) 0.44851(13) 0.0374(5) Uani 1 1 d .
H31A H 0.9288 0.7646 0.5096 0.045 Uiso 1 1 calc R
H31B H 0.8856 0.8553 0.4430 0.045 Uiso 1 1 calc R
C32 C 0.8244(2) 0.4356(2) 0.02670(15) 0.0383(5) Uani 1 1 d .
H32A H 0.9070 0.4078 0.0575 0.046 Uiso 1 1 calc R
H32B H 0.8172 0.4148 -0.0348 0.046 Uiso 1 1 calc R
C33 C 0.2906(2) 0.5562(2) 0.26317(17) 0.0444(6) Uani 1 1 d .
H33A H 0.2986 0.5381 0.3208 0.053 Uiso 1 1 calc R
H33B H 0.2009 0.4810 0.2227 0.053 Uiso 1 1 calc R
Na1 Na 0.57209(7) 0.39723(7) 0.22761(4) 0.02112(18) Uani 1 1 d .
O1 O 0.42583(13) 0.55719(12) 0.23835(9) 0.0283(3) Uani 1 1 d .
O2 O 0.77182(13) 0.59984(13) 0.31687(8) 0.0271(3) Uani 1 1 d .
O3 O 0.65297(14) 0.45751(13) 0.10643(8) 0.0278(3) Uani 1 1 d .

loop_
_atom_site_aniso_label
_atom_site_aniso_U_11
_atom_site_aniso_U_22
_atom_site_aniso_U_33
_atom_site_aniso_U_23
_atom_site_aniso_U_13
_atom_site_aniso_U_12
C1 0.0156(8) 0.0185(9) 0.0230(9) 0.0057(7) 0.0073(7) 0.0064(7)
C2 0.0165(8) 0.0167(8) 0.0225(9) 0.0058(7) 0.0070(7) 0.0056(7)
C3 0.0185(8) 0.0176(8) 0.0204(9) 0.0065(7) 0.0065(7) 0.0056(7)
C4 0.0153(8) 0.0213(9) 0.0243(9) 0.0057(7) 0.0079(7) 0.0074(7)
C5 0.0164(8) 0.0282(10) 0.0228(9) 0.0065(7) 0.0043(7) 0.0083(7)
C6 0.0167(8) 0.0257(9) 0.0210(9) 0.0032(7) 0.0063(7) 0.0078(7)
C7 0.0156(8) 0.0235(9) 0.0259(9) 0.0061(7) 0.0085(7) 0.0075(7)
C8 0.0199(9) 0.0226(9) 0.0257(10) -0.0006(7) 0.0021(7) 0.0061(7)
C9 0.0148(8) 0.0202(9) 0.0225(9) 0.0068(7) 0.0050(7) 0.0059(7)
C10 0.0161(8) 0.0162(8) 0.0216(9) 0.0058(7) 0.0069(7) 0.0058(7)
C11 0.0217(9) 0.0257(9) 0.0207(9) 0.0072(7) 0.0102(7) 0.0078(7)
C12 0.0222(9) 0.0308(10) 0.0223(9) 0.0094(8) 0.0045(7) 0.0089(8)
C13 0.0156(8) 0.0247(10) 0.0340(10) 0.0104(8) 0.0099(7) 0.0074(7)
C14 0.0147(8) 0.0236(9) 0.0309(10) 0.0066(7) 0.0042(7) 0.0049(7)
C15 0.0240(9) 0.0222(10) 0.0403(11) 0.0089(8) 0.0130(8) 0.0091(8)
C16 0.0244(9) 0.0240(9) 0.0313(10) 0.0107(8) 0.0129(8) 0.0091(8)
C17 0.0174(8) 0.0240(9) 0.0280(10) 0.0062(7) 0.0044(7) 0.0089(7)
C18 0.0170(8) 0.0271(10) 0.0354(11) 0.0123(8) 0.0057(7) 0.0094(7)
C19 0.0317(10) 0.0441(12) 0.0219(10) 0.0086(8) 0.0099(8) 0.0151(9)
C20 0.0269(10) 0.0269(10) 0.0258(10) 0.0049(8) 0.0108(8) 0.0075(8)
C21 0.0290(10) 0.0285(10) 0.0265(10) 0.0063(8) 0.0140(8) 0.0112(8)
C22 0.0182(9) 0.0224(9) 0.0373(11) 0.0080(8) 0.0099(8) 0.0085(7)
C23 0.0338(10) 0.0303(10) 0.0300(10) 0.0118(8) 0.0183(8) 0.0115(8)
C24 0.0149(8) 0.0254(10) 0.0344(11) 0.0059(8) 0.0044(7) 0.0064(7)
C25 0.0230(10) 0.0405(12) 0.0378(12) 0.0038(9) 0.0067(9) 0.0005(9)
C26 0.0375(11) 0.0280(10) 0.0422(12) 0.0164(9) 0.0216(9) 0.0161(9)
C27 0.0262(10) 0.0465(12) 0.0268(11) 0.0055(9) 0.0099(8) 0.0076(9)
C28 0.0242(10) 0.0285(11) 0.0546(13) 0.0082(9) 0.0163(9) 0.0107(8)
C29 0.0386(12) 0.0296(11) 0.0559(14) 0.0108(10) 0.0270(10) 0.0110(9)
C30 0.0246(10) 0.0345(11) 0.0348(11) 0.0081(8) 0.0132(8) 0.0030(8)
C31 0.0338(11) 0.0411(12) 0.0321(11) 0.0025(9) 0.0079(9) 0.0094(9)
C32 0.0376(11) 0.0308(11) 0.0494(13) 0.0069(9) 0.0257(10) 0.0077(9)
C33 0.0305(11) 0.0307(12) 0.0844(18) 0.0197(11) 0.0332(12) 0.0134(9)
Na1 0.0195(3) 0.0202(4) 0.0247(4) 0.0061(3) 0.0084(3) 0.0063(3)
O1 0.0218(6) 0.0212(7) 0.0467(8) 0.0094(6) 0.0154(6) 0.0095(5)
O2 0.0183(6) 0.0327(7) 0.0261(7) 0.0029(5) 0.0072(5) 0.0044(5)
O3 0.0342(7) 0.0267(7) 0.0303(7) 0.0111(5) 0.0187(6) 0.0128(6)

loop_
_atom_type_symbol
_atom_type_description
_atom_type_scat_dispersion_real
_atom_type_scat_dispersion_imag
_atom_type_scat_source
C C 0.0033 0.0016 'International Tables Vol C Tables 4.2.6.8 and 6.1.1.4'
H H 0.0000 0.0000 'International Tables Vol C Tables 4.2.6.8 and 6.1.1.4'
O O 0.0106 0.0060 'International Tables Vol C Tables 4.2.6.8 and 6.1.1.4'
Na Na 0.0362 0.0249 'International Tables Vol C Tables 4.2.6.8 and 6.1.1.4'

loop_
_geom_angle_atom_site_label_1
_geom_angle_atom_site_label_2
_geom_angle_atom_site_label_3
_geom_angle
C2 C1 C9 108.24(14)
C2 C1 C7 136.60(16)
C9 C1 C7 114.98(14)
C2 C1 Na1 72.58(9)
C9 C1 Na1 76.68(9)
C7 C1 Na1 120.62(10)
C1 C2 C10 107.74(15)
C1 C2 C6 137.38(15)
C10 C2 C6 114.28(14)
C1 C2 Na1 77.59(10)
C10 C2 Na1 73.69(9)
C6 C2 Na1 120.38(10)
C10 C3 C9 104.99(14)
C10 C3 C11 124.43(14)
C9 C3 C11 130.48(15)
C10 C3 Na1 70.81(9)
C9 C3 Na1 75.89(9)
C11 C3 Na1 120.55(11)
C10 C4 C14 108.07(13)
C10 C4 C17 109.23(13)
C14 C4 C17 105.97(14)
C9 C5 C24 108.75(13)
C9 C5 C18 107.86(14)
C24 C5 C18 106.39(14)
C2 C6 C12 108.93(14)
C2 C6 C8 107.11(13)
C12 C6 C8 107.08(14)
C1 C7 C22 107.57(13)
C1 C7 C13 108.24(14)
C22 C7 C13 106.83(14)
C6 C8 C14 109.89(14)
C1 C9 C3 109.39(14)
C1 C9 C5 111.89(14)
C3 C9 C5 138.35(15)
C1 C9 Na1 73.93(9)
C3 C9 Na1 74.17(9)
C5 C9 Na1 122.68(11)
C2 C10 C3 109.62(14)
C2 C10 C4 112.47(14)
C3 C10 C4 137.50(15)
C2 C10 Na1 75.75(9)
C3 C10 Na1 78.73(9)
C4 C10 Na1 117.02(10)
C3 C11 C19 112.84(14)
C3 C11 C21 110.38(14)
C19 C11 C21 107.79(15)
C3 C11 C23 110.17(14)
C19 C11 C23 107.15(14)
C21 C11 C23 108.35(14)
C6 C12 C17 109.87(14)
C24 C13 C7 109.97(14)
C4 C14 C8 109.97(13)
C16 C15 C28 101.41(15)
O1 C16 C15 105.95(13)
C4 C17 C12 110.07(13)
C22 C18 C5 110.46(14)
O3 C20 C32 105.72(14)
C7 C22 C18 109.66(14)
C5 C24 C13 110.54(14)
C30 C25 C31 101.69(16)
O3 C26 C29 105.62(15)
O2 C27 C31 106.89(15)
C33 C28 C15 103.38(15)
C26 C29 C32 104.68(16)
O2 C30 C25 105.83(15)
C27 C31 C25 102.26(16)
C29 C32 C20 104.38(16)
O1 C33 C28 108.04(15)
O2 Na1 O3 89.44(5)
O2 Na1 O1 81.90(5)
O3 Na1 O1 96.72(5)
O2 Na1 C10 142.95(5)
O3 Na1 C10 123.92(5)
O1 Na1 C10 106.79(5)
O2 Na1 C2 148.26(5)
O3 Na1 C2 96.27(5)
O1 Na1 C2 127.98(5)
C10 Na1 C2 30.56(5)
O2 Na1 C1 118.62(5)
O3 Na1 C1 95.67(5)
O1 Na1 C1 156.09(5)
C10 Na1 C1 49.57(5)
C2 Na1 C1 29.83(5)
O2 Na1 C3 112.69(5)
O3 Na1 C3 144.43(5)
O1 Na1 C3 113.16(5)
C10 Na1 C3 30.46(5)
C2 Na1 C3 50.35(5)
C1 Na1 C3 49.68(5)
O2 Na1 C9 101.85(5)
O3 Na1 C9 121.41(5)
O1 Na1 C9 141.53(5)
C10 Na1 C9 49.20(5)
C2 Na1 C9 49.05(5)
C1 Na1 C9 29.39(5)
C3 Na1 C9 29.94(5)
C16 O1 C33 107.91(13)
C16 O1 Na1 115.11(9)
C33 O1 Na1 136.62(11)
C30 O2 C27 109.09(13)
C30 O2 Na1 134.59(11)
C27 O2 Na1 115.23(10)
C26 O3 C20 105.33(13)
C26 O3 Na1 130.58(11)
C20 O3 Na1 123.29(10)

loop_
_geom_bond_atom_site_label_1
_geom_bond_atom_site_label_2
_geom_bond_distance
C1 C2 1.400(2)
C1 C9 1.404(2)
C1 C7 1.509(2)
C1 Na1 2.7487(17)
C2 C10 1.409(2)
C2 C6 1.501(2)
C2 Na1 2.6854(17)
C3 C10 1.427(2)
C3 C9 1.432(2)
C3 C11 1.527(2)
C3 Na1 2.7613(17)
C4 C10 1.510(2)
C4 C14 1.543(2)
C4 C17 1.547(2)
C5 C9 1.519(2)
C5 C24 1.539(2)
C5 C18 1.551(2)
C6 C12 1.540(2)
C6 C8 1.543(2)
C7 C22 1.543(2)
C7 C13 1.545(2)
C8 C14 1.550(2)
C9 Na1 2.7835(17)
C10 Na1 2.6593(17)
C11 C19 1.527(3)
C11 C21 1.535(2)
C11 C23 1.538(2)
C12 C17 1.549(2)
C13 C24 1.540(3)
C15 C16 1.508(2)
C15 C28 1.519(2)
C16 O1 1.438(2)
C18 C22 1.546(3)
C20 O3 1.433(2)
C20 C32 1.524(3)
C25 C30 1.506(3)
C25 C31 1.519(3)
C26 O3 1.429(2)
C26 C29 1.506(3)
C27 O2 1.436(2)
C27 C31 1.500(3)
C28 C33 1.480(3)
C29 C32 1.514(3)
C30 O2 1.429(2)
C33 O1 1.442(2)
Na1 O2 2.3706(14)
Na1 O3 2.4007(13)
Na1 O1 2.4668(13)
